data_4122411
loop_
_publ_author_name
'Su, Chicheung'
'Guang, Jie'
'Li, Weibin'
'Wu, Kuiwang'
'Hopson, Russell'
'Williard, Paul G.'

_publ_section_title
;
 Chiral lithium diamides derived from linked N-isopropyl valinol or
 alaninol.
;
_journal_issue 33
_journal_name_full 'Journal of the American Chemical Society'
_journal_page_first 11735
_journal_page_last 11747
_journal_paper_doi 10.1021/ja505179y
_journal_volume 136
_journal_year 2014
_chemical_formula_sum 'C40 H88 Li4 N4 O6'
_chemical_formula_weight 748.90
_space_group_crystal_system monoclinic
_space_group_IT_number 4
_space_group_name_Hall 'P 2yb'
_space_group_name_H-M_alt 'P 1 21 1'
_symmetry_space_group_name_Hall 'P 2yb'
_symmetry_space_group_name_H-M 'P 1 21 1'
_atom_sites_solution_hydrogens geom
_atom_sites_solution_primary direct
_atom_sites_solution_secondary difmap
_cell_angle_alpha 90
_cell_angle_beta 105.542(12)
_cell_angle_gamma 90
_cell_formula_units_Z 2
_cell_length_a 14.037(5)
_cell_length_b 10.268(4)
_cell_length_c 17.665(6)
_cell_measurement_reflns_used 5371
_cell_measurement_temperature 198.(2)
_cell_measurement_theta_max 19.9748
_cell_measurement_theta_min 2.3167
_cell_volume 2453.0(15)
_computing_cell_refinement 'SAINT V8.18C (Bruker AXS Inc., 2011)'
_computing_data_reduction 'SAINT V8.18C (Bruker AXS Inc., 2011)'
_computing_structure_refinement 'SHELXL-2013 (Sheldrick, 2013)'
_computing_structure_solution 'SHELXS-97 (Sheldrick, 2008)'
_diffrn_ambient_temperature 198.(2)
_diffrn_detector_area_resol_mean 10.4167
_diffrn_measured_fraction_theta_full 0.988
_diffrn_measured_fraction_theta_max 0.988
_diffrn_radiation_wavelength 0.71073
_diffrn_reflns_av_R_equivalents 0.0312
_diffrn_reflns_av_sigmaI/netI 0.0387
_diffrn_reflns_limit_h_max 13
_diffrn_reflns_limit_h_min -13
_diffrn_reflns_limit_k_max 9
_diffrn_reflns_limit_k_min -9
_diffrn_reflns_limit_l_max 16
_diffrn_reflns_limit_l_min -16
_diffrn_reflns_number 12604
_diffrn_reflns_theta_full 20.05
_diffrn_reflns_theta_max 20.05
_diffrn_reflns_theta_min 2.16
_exptl_absorpt_coefficient_mu 0.065
_exptl_absorpt_correction_type multi-scan
_exptl_absorpt_process_details 'SADABS V2008/1 (Bruker AXS Inc.)'
_exptl_crystal_density_diffrn 1.014
_exptl_crystal_density_method 'not measured'
_exptl_crystal_F_000 832
_refine_diff_density_max 0.282
_refine_diff_density_min -0.141
_refine_ls_abs_structure_details
;
Flack x determined using 1617 quotients [(I+)-(I-)]/[(I+)+(I-)]
(Parsons and Flack (2004), Acta Cryst. A60, s61).
;
_refine_ls_abs_structure_Flack -0.8(5)
_refine_ls_extinction_method none
_refine_ls_goodness_of_fit_ref 1.040
_refine_ls_hydrogen_treatment constr
_refine_ls_matrix_type full
_refine_ls_number_parameters 503
_refine_ls_number_reflns 4543
_refine_ls_number_restraints 1
_refine_ls_restrained_S_all 1.040
_refine_ls_R_factor_all 0.0591
_refine_ls_R_factor_gt 0.0482
_refine_ls_shift/su_max 1.908
_refine_ls_shift/su_mean 0.013
_refine_ls_structure_factor_coef Fsqd
_refine_ls_weighting_details 'w=1/[\s^2^(Fo^2^)+(0.0631P)^2^+0.8744P] where P=(Fo^2^+2Fc^2^)/3'
_refine_ls_weighting_scheme calc
_refine_ls_wR_factor_gt 0.1163
_refine_ls_wR_factor_ref 0.1234
_reflns_number_gt 3925
_reflns_number_total 4543
_reflns_threshold_expression 'I > 2\s(I)'
_cod_data_source_file ja505179y_si_004.cif
_cod_data_source_block I
_cod_depositor_comments
;
Adding full bibliography for 4122407--4122413.cif.

2020-09-02
Z value and formula fixed to values more according to usual
chemical conventions.                 miguel
;
_cod_original_formula_sum 'C20 H44 Li2 N2 O3'
_cod_original_formula_weight 374.45
_cod_original_formula_units_Z 4
_cod_database_code 4122411

loop_
_space_group_symop_operation_xyz
'x, y, z'
'-x, y+1/2, -z'

loop_
_atom_site_type_symbol
_atom_site_label
_atom_site_fract_x
_atom_site_fract_y
_atom_site_fract_z
_atom_site_U_iso_or_equiv
_atom_site_adp_type
_atom_site_calc_flag
_atom_site_refinement_flags_adp
_atom_site_refinement_flags_posn
_atom_site_occupancy
C C1 0.6114(4) 0.7458(7) 0.6900(3) 0.0566(18) Uani d . . 1
H H1A 0.6761 0.7577 0.6785 0.068 Uiso calc U R 1
H H1B 0.605 0.6529 0.7029 0.068 Uiso calc U R 1
C C2 0.6071(4) 0.8293(6) 0.7592(3) 0.0534(17) Uani d . . 1
H H2 0.6197 0.9216 0.7465 0.064 Uiso calc U R 1
C C3 0.6918(5) 0.7864(8) 0.8292(4) 0.081(2) Uani d . . 1
H H3A 0.685 0.6934 0.8392 0.122 Uiso calc U R 1
H H3B 0.6894 0.8365 0.8759 0.122 Uiso calc U R 1
H H3C 0.7552 0.8017 0.8173 0.122 Uiso calc U R 1
C C4 0.4961(5) 0.9253(7) 0.8271(4) 0.0626(19) Uani d . . 1
H H4 0.5437 0.9067 0.8792 0.075 Uiso calc U R 1
C C5 0.3928(5) 0.9184(8) 0.8376(4) 0.087(2) Uani d . . 1
H H5A 0.3827 0.8332 0.8591 0.131 Uiso calc U R 1
H H5B 0.3444 0.9306 0.7866 0.131 Uiso calc U R 1
H H5C 0.3845 0.9871 0.8738 0.131 Uiso calc U R 1
C C6 0.5128(7) 1.0649(8) 0.8050(5) 0.102(3) Uani d . . 1
H H6A 0.4714 1.0831 0.7519 0.153 Uiso calc U R 1
H H6B 0.5825 1.0769 0.8064 0.153 Uiso calc U R 1
H H6C 0.4953 1.1247 0.8423 0.153 Uiso calc U R 1
C C7 0.2231(4) 0.8201(6) 0.6342(3) 0.0490(16) Uani d . . 1
H H7A 0.1579 0.8476 0.6004 0.059 Uiso calc U R 1
H H7B 0.2281 0.8491 0.6886 0.059 Uiso calc U R 1
C C8 0.2316(4) 0.6748(6) 0.6322(4) 0.0496(16) Uani d . . 1
H H8 0.2205 0.6479 0.5761 0.059 Uiso calc U R 1
C C9 0.1469(5) 0.6191(7) 0.6618(5) 0.083(2) Uani d . . 1
H H9A 0.1574 0.6412 0.7174 0.125 Uiso calc U R 1
H H9B 0.1451 0.5242 0.6557 0.125 Uiso calc U R 1
H H9C 0.084 0.6562 0.6312 0.125 Uiso calc U R 1
C C10 0.3416(4) 0.4921(6) 0.6650(4) 0.0561(17) Uani d . . 1
H H10 0.2928 0.4457 0.6876 0.067 Uiso calc U R 1
C C11 0.3252(5) 0.4464(7) 0.5793(4) 0.084(2) Uani d . . 1
H H11A 0.3719 0.4912 0.5557 0.126 Uiso calc U R 1
H H11B 0.2574 0.4668 0.5493 0.126 Uiso calc U R 1
H H11C 0.3359 0.3521 0.5784 0.126 Uiso calc U R 1
C C12 0.4450(5) 0.4460(7) 0.7090(4) 0.083(2) Uani d . . 1
H H12A 0.4592 0.472 0.7643 0.124 Uiso calc U R 1
H H12B 0.4939 0.4854 0.6854 0.124 Uiso calc U R 1
H H12C 0.4485 0.3509 0.7056 0.124 Uiso calc U R 1
C C13 0.0743(5) 1.0132(6) 0.2406(4) 0.067(2) Uani d . . 1
H H13A 0.0736 1.1092 0.2353 0.081 Uiso calc U R 1
H H13B 0.0096 0.9855 0.2474 0.081 Uiso calc U R 1
C C14 0.0909(5) 0.9509(7) 0.1672(4) 0.071(2) Uani d . . 1
H H14 0.152 0.9894 0.1577 0.085 Uiso calc U R 1
C C15 0.0019(7) 0.9909(8) 0.0985(4) 0.113(3) Uani d . . 1
H H15A -0.0598 0.9696 0.1116 0.17 Uiso calc U R 1
H H15B 0.0047 0.9436 0.0509 0.17 Uiso calc U R 1
H H15C 0.0045 1.0848 0.0893 0.17 Uiso calc U R 1
C C16 0.1492(5) 0.7608(8) 0.1169(4) 0.076(2) Uani d . . 1
H H16 0.1046 0.7837 0.0643 0.091 Uiso calc U R 1
C C17 0.2518(6) 0.8159(9) 0.1209(5) 0.101(3) Uani d . . 1
H H17A 0.2982 0.7906 0.1707 0.151 Uiso calc U R 1
H H17B 0.2482 0.9111 0.1173 0.151 Uiso calc U R 1
H H17C 0.2747 0.7813 0.0771 0.151 Uiso calc U R 1
C C18 0.1564(6) 0.6139(8) 0.1218(4) 0.090(3) Uani d . . 1
H H18A 0.0898 0.5766 0.1109 0.136 Uiso calc U R 1
H H18B 0.1947 0.5883 0.1746 0.136 Uiso calc U R 1
H H18C 0.1893 0.5817 0.0831 0.136 Uiso calc U R 1
C C19 0.2288(4) 0.5642(6) 0.3562(3) 0.0515(16) Uani d . . 1
H H19A 0.2769 0.5098 0.3945 0.062 Uiso calc U R 1
H H19B 0.2221 0.5282 0.303 0.062 Uiso calc U R 1
C C20 0.1304(4) 0.5611(6) 0.3745(3) 0.0486(16) Uani d . . 1
H H20 0.1402 0.595 0.4292 0.058 Uiso calc U R 1
C C21 0.0987(5) 0.4178(6) 0.3740(4) 0.077(2) Uani d . . 1
H H21A 0.0913 0.3809 0.3216 0.115 Uiso calc U R 1
H H21B 0.0354 0.4123 0.3874 0.115 Uiso calc U R 1
H H21C 0.1491 0.3689 0.4126 0.115 Uiso calc U R 1
C C22 -0.0252(4) 0.6710(6) 0.3533(3) 0.0540(17) Uani d . . 1
H H22 -0.0494 0.5849 0.3671 0.065 Uiso calc U R 1
C C23 -0.0019(5) 0.7554(7) 0.4270(4) 0.078(2) Uani d . . 1
H H23A 0.0199 0.8416 0.4147 0.117 Uiso calc U R 1
H H23B 0.0507 0.7143 0.468 0.117 Uiso calc U R 1
H H23C -0.0613 0.7644 0.4456 0.117 Uiso calc U R 1
C C24 -0.1095(5) 0.7340(8) 0.2912(4) 0.085(2) Uani d . . 1
H H24A -0.1282 0.6778 0.2448 0.127 Uiso calc U R 1
H H24B -0.088 0.8189 0.2765 0.127 Uiso calc U R 1
H H24C -0.1666 0.7459 0.3126 0.127 Uiso calc U R 1
C C25 0.5368(4) 0.7114(6) 0.5533(3) 0.0526(17) Uani d . . 1
H H25A 0.5363 0.6165 0.563 0.063 Uiso calc U R 1
H H25B 0.5984 0.7331 0.5389 0.063 Uiso calc U R 1
C C26 0.4482(4) 0.7487(6) 0.4873(3) 0.0509(16) Uani d . . 1
H H26A 0.4512 0.843 0.4764 0.061 Uiso calc U R 1
H H26B 0.3871 0.7326 0.5038 0.061 Uiso calc U R 1
C C27 0.4436(4) 0.6722(6) 0.4127(3) 0.0556(17) Uani d . . 1
H H27A 0.506 0.6858 0.3977 0.067 Uiso calc U R 1
H H27B 0.4385 0.5782 0.4235 0.067 Uiso calc U R 1
C C28 0.3577(4) 0.7107(7) 0.3447(3) 0.0592(18) Uani d . . 1
H H28A 0.3658 0.803 0.3314 0.071 Uiso calc U R 1
H H28B 0.3594 0.6574 0.2984 0.071 Uiso calc U R 1
C C29 0.2921(4) 1.0166(6) 0.5949(4) 0.0557(18) Uani d . . 1
H H29A 0.3568 1.0504 0.5913 0.067 Uiso calc U R 1
H H29B 0.2773 1.0575 0.6412 0.067 Uiso calc U R 1
C C30 0.2136(4) 1.0565(6) 0.5220(3) 0.0538(16) Uani d . . 1
H H30A 0.216 1.1522 0.5162 0.065 Uiso calc U R 1
H H30B 0.148 1.0341 0.5291 0.065 Uiso calc U R 1
C C31 0.2240(4) 0.9931(6) 0.4471(3) 0.0470(15) Uani d . . 1
H H31A 0.2912 1.0094 0.4414 0.056 Uiso calc U R 1
H H31B 0.2152 0.8978 0.4502 0.056 Uiso calc U R 1
C C32 0.1488(5) 1.0460(6) 0.3766(4) 0.0563(17) Uani d . . 1
H H32A 0.0819 1.0392 0.3849 0.068 Uiso calc U R 1
H H32B 0.1625 1.1391 0.3695 0.068 Uiso calc U R 1
C C33 0.2863(12) 0.570(2) 0.9339(11) 0.266(10) Uani d . . 1
H H33A 0.2516 0.6499 0.9119 0.399 Uiso calc U R 1
H H33B 0.3393 0.5912 0.9809 0.399 Uiso calc U R 1
H H33C 0.2396 0.5097 0.9479 0.399 Uiso calc U R 1
C C34 0.3262(9) 0.5124(14) 0.8789(6) 0.159(5) Uani d . . 1
H H34A 0.2783 0.5144 0.8264 0.191 Uiso calc U R 1
H H34B 0.3437 0.4205 0.8932 0.191 Uiso calc U R 1
C C35 0.505(2) 0.605(2) 0.9544(13) 0.279(15) Uani d . . 1
H H35A 0.5447 0.6831 0.9512 0.335 Uiso calc U R 1
H H35B 0.4846 0.6053 1.004 0.335 Uiso calc U R 1
C C36 0.548(2) 0.498(3) 0.9438(11) 0.327(16) Uani d . . 1
H H36A 0.5761 0.5079 0.8991 0.49 Uiso calc U R 1
H H36B 0.4993 0.4269 0.9331 0.49 Uiso calc U R 1
H H36C 0.6006 0.4774 0.9911 0.49 Uiso calc U R 1
C C37 -0.0631(10) 0.3389(13) 0.1497(7) 0.167(5) Uani d . . 1
H H37A 0.0072 0.3596 0.1586 0.251 Uiso calc U R 1
H H37B -0.0921 0.3196 0.0939 0.251 Uiso calc U R 1
H H37C -0.0703 0.2629 0.1813 0.251 Uiso calc U R 1
C C38 -0.1092(8) 0.4395(16) 0.1703(8) 0.157(5) Uani d . . 1
H H38A -0.0897 0.4484 0.2282 0.189 Uiso calc U R 1
H H38B -0.1816 0.4252 0.1529 0.189 Uiso calc U R 1
C C39 -0.1402(8) 0.5961(19) 0.0562(7) 0.202(8) Uani d . . 1
H H39A -0.1065 0.5579 0.0189 0.242 Uiso calc U R 1
H H39B -0.2044 0.5508 0.0477 0.242 Uiso calc U R 1
C C40 -0.157(2) 0.7067(15) 0.0383(13) 0.41(2) Uani d . . 1
H H40A -0.2064 0.7113 -0.0127 0.615 Uiso calc U R 1
H H40B -0.0962 0.7498 0.0349 0.615 Uiso calc U R 1
H H40C -0.1828 0.7504 0.0781 0.615 Uiso calc U R 1
Li Li1 0.4172(7) 0.7857(9) 0.6624(5) 0.048(2) Uani d . . 1
Li Li2 0.4203(8) 0.6727(11) 0.7804(6) 0.061(3) Uani d . . 1
Li Li3 0.1505(7) 0.7869(10) 0.2954(6) 0.052(3) Uani d . . 1
Li Li4 0.0196(7) 0.6711(11) 0.2044(6) 0.061(3) Uani d . . 1
N N1 0.5082(3) 0.8231(5) 0.7719(3) 0.0533(14) Uani d . . 1
N N2 0.3304(3) 0.6313(5) 0.6754(3) 0.0465(13) Uani d . . 1
N N3 0.1048(4) 0.8112(5) 0.1760(3) 0.0563(14) Uani d . . 1
N N4 0.0596(3) 0.6460(4) 0.3218(3) 0.0462(13) Uani d . . 1
O O1 0.5335(3) 0.7808(4) 0.6226(2) 0.0502(11) Uani d . . 1
O O2 0.3000(3) 0.8785(4) 0.6070(2) 0.0482(10) Uani d . . 1
O O3 0.1521(3) 0.9748(4) 0.3082(2) 0.0542(11) Uani d . . 1
O O4 0.2637(3) 0.6953(4) 0.3598(2) 0.0483(10) Uani d . . 1
O O5 0.4134(4) 0.5859(6) 0.8784(3) 0.0876(16) Uani d . . 1
O O6 -0.0830(4) 0.5647(5) 0.1329(3) 0.0912(15) Uani d . . 1

loop_
_atom_site_aniso_label
_atom_site_aniso_U_11
_atom_site_aniso_U_22
_atom_site_aniso_U_33
_atom_site_aniso_U_12
_atom_site_aniso_U_13
_atom_site_aniso_U_23
C1 0.035(3) 0.071(5) 0.059(4) -0.004(3) 0.004(3) 0.014(4)
C2 0.049(4) 0.059(4) 0.049(4) -0.008(3) 0.006(3) 0.002(3)
C3 0.056(4) 0.109(7) 0.068(5) 0.000(4) -0.002(4) 0.004(5)
C4 0.064(4) 0.072(5) 0.050(4) -0.018(4) 0.012(3) -0.004(4)
C5 0.084(5) 0.097(6) 0.093(6) -0.029(5) 0.045(4) -0.046(5)
C6 0.145(7) 0.066(6) 0.114(7) -0.024(6) 0.067(6) -0.017(5)
C7 0.039(3) 0.052(4) 0.057(4) -0.002(3) 0.016(3) 0.002(3)
C8 0.046(4) 0.046(4) 0.058(4) -0.009(3) 0.016(3) -0.003(3)
C9 0.059(4) 0.068(5) 0.122(6) -0.014(4) 0.023(4) 0.023(5)
C10 0.060(4) 0.046(5) 0.064(5) -0.007(3) 0.019(3) 0.002(4)
C11 0.099(5) 0.063(5) 0.079(5) 0.008(4) 0.005(4) -0.015(4)
C12 0.096(5) 0.065(5) 0.080(5) 0.018(4) 0.009(4) 0.003(4)
C13 0.079(5) 0.048(4) 0.069(5) 0.022(4) 0.009(4) 0.016(4)
C14 0.083(5) 0.066(6) 0.067(5) 0.018(4) 0.023(4) 0.019(4)
C15 0.153(8) 0.094(6) 0.072(5) 0.038(6) -0.006(6) 0.022(5)
C16 0.080(5) 0.097(7) 0.051(4) 0.023(5) 0.018(4) 0.009(4)
C17 0.100(6) 0.120(7) 0.097(6) 0.025(6) 0.052(5) 0.019(5)
C18 0.101(6) 0.093(7) 0.083(6) 0.027(5) 0.033(5) -0.008(5)
C19 0.063(4) 0.042(4) 0.045(4) 0.014(4) 0.005(3) -0.002(3)
C20 0.058(4) 0.038(4) 0.048(4) 0.003(4) 0.011(3) -0.002(3)
C21 0.088(5) 0.050(5) 0.079(5) -0.001(4) 0.001(4) 0.013(4)
C22 0.055(4) 0.042(4) 0.069(4) -0.002(3) 0.025(4) 0.001(3)
C23 0.082(5) 0.082(5) 0.081(5) -0.009(4) 0.042(4) -0.026(4)
C24 0.060(4) 0.090(6) 0.102(6) 0.021(4) 0.020(4) -0.011(5)
C25 0.046(4) 0.064(4) 0.051(4) 0.007(3) 0.020(3) 0.003(4)
C26 0.039(3) 0.065(4) 0.051(4) 0.004(3) 0.015(3) -0.001(3)
C27 0.044(4) 0.069(4) 0.055(4) 0.011(3) 0.015(3) 0.001(4)
C28 0.049(4) 0.080(5) 0.054(4) 0.015(4) 0.023(3) 0.006(4)
C29 0.062(4) 0.036(5) 0.069(5) -0.004(3) 0.019(4) 0.002(3)
C30 0.053(4) 0.036(4) 0.072(4) 0.004(3) 0.017(3) 0.002(4)
C31 0.047(3) 0.034(3) 0.061(4) 0.005(3) 0.017(3) 0.002(3)
C32 0.065(4) 0.038(4) 0.069(5) 0.011(3) 0.022(4) 0.005(4)
C33 0.204(16) 0.33(3) 0.30(2) -0.005(17) 0.132(16) 0.04(2)
C34 0.137(9) 0.245(16) 0.124(8) -0.027(10) 0.083(8) 0.014(9)
C35 0.49(4) 0.195(19) 0.128(16) 0.10(2) 0.039(19) 0.090(15)
C36 0.32(3) 0.56(6) 0.090(11) -0.06(4) 0.044(14) 0.00(3)
C37 0.193(13) 0.128(10) 0.162(11) 0.038(10) 0.014(10) -0.014(9)
C38 0.104(8) 0.163(13) 0.209(13) -0.025(9) 0.050(8) -0.048(11)
C39 0.095(7) 0.36(3) 0.110(9) 0.061(11) -0.036(7) -0.092(13)
C40 0.63(4) 0.108(12) 0.26(2) 0.035(19) -0.27(3) 0.027(13)
Li1 0.047(5) 0.050(6) 0.046(6) 0.000(5) 0.014(5) 0.004(5)
Li2 0.069(7) 0.057(7) 0.056(6) -0.010(6) 0.015(5) -0.002(5)
Li3 0.052(6) 0.047(6) 0.056(6) 0.009(5) 0.012(5) 0.000(5)
Li4 0.063(6) 0.061(7) 0.053(6) 0.007(6) 0.004(5) -0.004(6)
N1 0.044(3) 0.070(4) 0.047(3) -0.014(3) 0.012(2) -0.006(3)
N2 0.045(3) 0.041(4) 0.052(3) 0.000(2) 0.012(2) 0.002(2)
N3 0.067(3) 0.054(4) 0.049(3) 0.017(3) 0.018(3) 0.006(3)
N4 0.045(3) 0.042(3) 0.050(3) 0.007(3) 0.010(3) 0.003(2)
O1 0.041(2) 0.064(3) 0.044(2) 0.004(2) 0.010(2) 0.002(2)
O2 0.042(2) 0.043(3) 0.061(3) -0.004(2) 0.017(2) 0.003(2)
O3 0.060(3) 0.041(3) 0.059(3) 0.009(2) 0.012(2) 0.009(2)
O4 0.050(3) 0.045(3) 0.050(2) 0.008(2) 0.012(2) -0.001(2)
O5 0.085(3) 0.120(4) 0.056(3) -0.011(3) 0.015(3) 0.027(3)
O6 0.094(4) 0.074(4) 0.086(4) -0.001(3) -0.009(3) -0.002(3)

loop_
_atom_type_symbol
_atom_type_description
_atom_type_scat_dispersion_real
_atom_type_scat_dispersion_imag
_atom_type_scat_source
C C 0.0033 0.0016 'International Tables Vol C Tables 4.2.6.8 and 6.1.1.4'
H H 0.0000 0.0000 'International Tables Vol C Tables 4.2.6.8 and 6.1.1.4'
Li Li -0.0003 0.0001 'International Tables Vol C Tables 4.2.6.8 and 6.1.1.4'
N N 0.0061 0.0033 'International Tables Vol C Tables 4.2.6.8 and 6.1.1.4'
O O 0.0106 0.0060 'International Tables Vol C Tables 4.2.6.8 and 6.1.1.4'

loop_
_geom_angle_atom_site_label_1
_geom_angle_atom_site_label_2
_geom_angle_atom_site_label_3
_geom_angle
O1 C1 C2 110.1(5)
O1 C1 H1A 109.6
C2 C1 H1A 109.6
O1 C1 H1B 109.6
C2 C1 H1B 109.6
H1A C1 H1B 108.1
N1 C2 C1 110.2(5)
N1 C2 C3 115.2(5)
C1 C2 C3 107.4(5)
N1 C2 H2 107.9
C1 C2 H2 107.9
C3 C2 H2 107.9
C2 C3 H3A 109.5
C2 C3 H3B 109.5
H3A C3 H3B 109.5
C2 C3 H3C 109.5
H3A C3 H3C 109.5
H3B C3 H3C 109.5
N1 C4 C5 109.4(5)
N1 C4 C6 116.6(5)
C5 C4 C6 107.1(6)
N1 C4 H4 107.8
C5 C4 H4 107.8
C6 C4 H4 107.8
C4 C5 H5A 109.5
C4 C5 H5B 109.5
H5A C5 H5B 109.5
C4 C5 H5C 109.5
H5A C5 H5C 109.5
H5B C5 H5C 109.5
C4 C6 H6A 109.5
C4 C6 H6B 109.5
H6A C6 H6B 109.5
C4 C6 H6C 109.5
H6A C6 H6C 109.5
H6B C6 H6C 109.5
O2 C7 C8 109.8(4)
O2 C7 H7A 109.7
C8 C7 H7A 109.7
O2 C7 H7B 109.7
C8 C7 H7B 109.7
H7A C7 H7B 108.2
N2 C8 C7 111.2(5)
N2 C8 C9 115.0(5)
C7 C8 C9 106.9(5)
N2 C8 H8 107.8
C7 C8 H8 107.8
C9 C8 H8 107.8
C8 C9 H9A 109.5
C8 C9 H9B 109.5
H9A C9 H9B 109.5
C8 C9 H9C 109.5
H9A C9 H9C 109.5
H9B C9 H9C 109.5
N2 C10 C12 111.1(5)
N2 C10 C11 115.4(5)
C12 C10 C11 106.0(6)
N2 C10 H10 108.0
C12 C10 H10 108.0
C11 C10 H10 108.0
C10 C11 H11A 109.5
C10 C11 H11B 109.5
H11A C11 H11B 109.5
C10 C11 H11C 109.5
H11A C11 H11C 109.5
H11B C11 H11C 109.5
C10 C12 H12A 109.5
C10 C12 H12B 109.5
H12A C12 H12B 109.5
C10 C12 H12C 109.5
H12A C12 H12C 109.5
H12B C12 H12C 109.5
O3 C13 C14 109.6(5)
O3 C13 H13A 109.7
C14 C13 H13A 109.7
O3 C13 H13B 109.7
C14 C13 H13B 109.7
H13A C13 H13B 108.2
N3 C14 C13 111.8(5)
N3 C14 C15 113.8(6)
C13 C14 C15 106.4(6)
N3 C14 H14 108.2
C13 C14 H14 108.2
C15 C14 H14 108.2
C14 C15 H15A 109.5
C14 C15 H15B 109.5
H15A C15 H15B 109.5
C14 C15 H15C 109.5
H15A C15 H15C 109.5
H15B C15 H15C 109.5
N3 C16 C18 110.5(6)
N3 C16 C17 114.6(6)
C18 C16 C17 108.6(7)
N3 C16 H16 107.7
C18 C16 H16 107.6
C17 C16 H16 107.6
C16 C17 H17A 109.5
C16 C17 H17B 109.5
H17A C17 H17B 109.5
C16 C17 H17C 109.5
H17A C17 H17C 109.5
H17B C17 H17C 109.5
C16 C18 H18A 109.5
C16 C18 H18B 109.5
H18A C18 H18B 109.5
C16 C18 H18C 109.5
H18A C18 H18C 109.5
H18B C18 H18C 109.5
O4 C19 C20 109.5(5)
O4 C19 H19A 109.8
C20 C19 H19A 109.8
O4 C19 H19B 109.8
C20 C19 H19B 109.8
H19A C19 H19B 108.2
N4 C20 C19 111.0(5)
N4 C20 C21 115.0(5)
C19 C20 C21 107.5(5)
N4 C20 H20 107.7
C19 C20 H20 107.7
C21 C20 H20 107.7
C20 C21 H21A 109.5
C20 C21 H21B 109.5
H21A C21 H21B 109.5
C20 C21 H21C 109.5
H21A C21 H21C 109.5
H21B C21 H21C 109.5
N4 C22 C23 114.4(5)
N4 C22 C24 110.8(5)
C23 C22 C24 108.7(6)
N4 C22 H22 107.6
C23 C22 H22 107.6
C24 C22 H22 107.6
C22 C23 H23A 109.5
C22 C23 H23B 109.5
H23A C23 H23B 109.5
C22 C23 H23C 109.5
H23A C23 H23C 109.5
H23B C23 H23C 109.5
C22 C24 H24A 109.5
C22 C24 H24B 109.5
H24A C24 H24B 109.5
C22 C24 H24C 109.5
H24A C24 H24C 109.5
H24B C24 H24C 109.5
O1 C25 C26 109.0(5)
O1 C25 H25A 109.9
C26 C25 H25A 109.9
O1 C25 H25B 109.9
C26 C25 H25B 109.9
H25A C25 H25B 108.3
C25 C26 C27 111.9(5)
C25 C26 H26A 109.2
C27 C26 H26A 109.2
C25 C26 H26B 109.2
C27 C26 H26B 109.2
H26A C26 H26B 107.9
C28 C27 C26 113.1(5)
C28 C27 H27A 108.9
C26 C27 H27A 109.0
C28 C27 H27B 109.0
C26 C27 H27B 109.0
H27A C27 H27B 107.8
O4 C28 C27 113.9(5)
O4 C28 H28A 108.8
C27 C28 H28A 108.8
O4 C28 H28B 108.8
C27 C28 H28B 108.8
H28A C28 H28B 107.7
O2 C29 C30 113.9(5)
O2 C29 H29A 108.8
C30 C29 H29A 108.8
O2 C29 H29B 108.8
C30 C29 H29B 108.8
H29A C29 H29B 107.7
C29 C30 C31 114.1(5)
C29 C30 H30A 108.7
C31 C30 H30A 108.7
C29 C30 H30B 108.7
C31 C30 H30B 108.7
H30A C30 H30B 107.6
C32 C31 C30 110.9(5)
C32 C31 H31A 109.4
C30 C31 H31A 109.5
C32 C31 H31B 109.5
C30 C31 H31B 109.5
H31A C31 H31B 108.0
O3 C32 C31 110.0(5)
O3 C32 H32A 109.7
C31 C32 H32A 109.7
O3 C32 H32B 109.7
C31 C32 H32B 109.7
H32A C32 H32B 108.2
C34 C33 H33A 109.4
C34 C33 H33B 109.5
H33A C33 H33B 109.5
C34 C33 H33C 109.5
H33A C33 H33C 109.5
H33B C33 H33C 109.5
C33 C34 O5 106.7(13)
C33 C34 H34A 110.4
O5 C34 H34A 110.4
C33 C34 H34B 110.4
O5 C34 H34B 110.4
H34A C34 H34B 108.6
C36 C35 O5 94.(2)
C36 C35 H35A 112.9
O5 C35 H35A 112.9
C36 C35 H35B 112.9
O5 C35 H35B 112.8
H35A C35 H35B 110.3
C35 C36 H36A 109.5
C35 C36 H36B 109.6
H36A C36 H36B 109.5
C35 C36 H36C 109.4
H36A C36 H36C 109.5
H36B C36 H36C 109.5
C38 C37 H37A 109.5
C38 C37 H37B 109.5
H37A C37 H37B 109.5
C38 C37 H37C 109.5
H37A C37 H37C 109.5
H37B C37 H37C 109.5
C37 C38 O6 110.2(10)
C37 C38 H38A 109.6
O6 C38 H38A 109.6
C37 C38 H38B 109.6
O6 C38 H38B 109.6
H38A C38 H38B 108.1
C40 C39 O6 119.7(15)
C40 C39 H39A 107.5
O6 C39 H39A 107.4
C40 C39 H39B 107.2
O6 C39 H39B 107.4
H39A C39 H39B 106.9
C39 C40 H40A 110.5
C39 C40 H40B 110.4
H40A C40 H40B 108.4
C39 C40 H40C 110.8
H40A C40 H40C 108.4
H40B C40 H40C 108.3
O2 Li1 O1 121.0(5)
O2 Li1 N1 128.2(5)
O1 Li1 N1 88.6(4)
O2 Li1 N2 89.2(4)
O1 Li1 N2 127.1(5)
N1 Li1 N2 106.2(4)
O5 Li2 N2 123.7(6)
O5 Li2 N1 126.0(5)
N2 Li2 N1 110.1(5)
O4 Li3 O3 115.7(5)
O4 Li3 N3 130.2(5)
O3 Li3 N3 89.4(4)
O4 Li3 N4 89.2(4)
O3 Li3 N4 131.3(5)
N3 Li3 N4 106.0(5)
O6 Li4 N4 122.9(6)
O6 Li4 N3 128.0(6)
N4 Li4 N3 109.1(5)
C2 N1 C4 110.6(5)
C2 N1 Li2 132.2(5)
C4 N1 Li2 108.4(5)
C2 N1 Li1 103.9(4)
C4 N1 Li1 127.3(5)
Li2 N1 Li1 71.7(4)
C10 N2 C8 110.7(5)
C10 N2 Li2 105.3(5)
C8 N2 Li2 134.2(5)
C10 N2 Li1 131.2(5)
C8 N2 Li1 102.4(4)
Li2 N2 Li1 72.0(4)
C16 N3 C14 110.3(5)
C16 N3 Li4 108.9(5)
C14 N3 Li4 131.3(5)
C16 N3 Li3 128.5(5)
C14 N3 Li3 103.1(5)
Li4 N3 Li3 72.5(4)
C20 N4 C22 110.3(4)
C20 N4 Li4 133.6(5)
C22 N4 Li4 109.7(4)
C20 N4 Li3 102.0(4)
C22 N4 Li3 125.3(4)
Li4 N4 Li3 72.3(4)
C25 O1 C1 113.3(4)
C25 O1 Li1 123.2(4)
C1 O1 Li1 103.5(4)
C7 O2 C29 115.6(4)
C7 O2 Li1 104.0(4)
C29 O2 Li1 125.9(4)
C32 O3 C13 111.8(4)
C32 O3 Li3 127.3(5)
C13 O3 Li3 101.2(5)
C28 O4 C19 114.9(5)
C28 O4 Li3 119.6(4)
C19 O4 Li3 102.4(4)
C34 O5 C35 123.3(11)
C34 O5 Li2 118.9(6)
C35 O5 Li2 117.7(11)
C39 O6 C38 117.6(10)
C39 O6 Li4 128.1(9)
C38 O6 Li4 114.0(6)

loop_
_geom_bond_atom_site_label_1
_geom_bond_atom_site_label_2
_geom_bond_distance
C1 O1 1.431(6)
C1 C2 1.508(8)
C1 H1A 0.99
C1 H1B 0.99
C2 N1 1.465(7)
C2 C3 1.533(8)
C2 H2 1.0
C3 H3A 0.98
C3 H3B 0.98
C3 H3C 0.98
C4 N1 1.473(8)
C4 C5 1.511(8)
C4 C6 1.521(10)
C4 H4 1.0
C5 H5A 0.98
C5 H5B 0.98
C5 H5C 0.98
C6 H6A 0.98
C6 H6B 0.98
C6 H6C 0.98
C7 O2 1.426(6)
C7 C8 1.498(8)
C7 H7A 0.99
C7 H7B 0.99
C8 N2 1.462(7)
C8 C9 1.531(8)
C8 H8 1.0
C9 H9A 0.98
C9 H9B 0.98
C9 H9C 0.98
C10 N2 1.455(7)
C10 C12 1.527(9)
C10 C11 1.542(9)
C10 H10 1.0
C11 H11A 0.98
C11 H11B 0.98
C11 H11C 0.98
C12 H12A 0.98
C12 H12B 0.98
C12 H12C 0.98
C13 O3 1.440(7)
C13 C14 1.519(9)
C13 H13A 0.99
C13 H13B 0.99
C14 N3 1.450(8)
C14 C15 1.546(9)
C14 H14 1.0
C15 H15A 0.98
C15 H15B 0.98
C15 H15C 0.98
C16 N3 1.448(8)
C16 C18 1.513(10)
C16 C17 1.531(10)
C16 H16 1.0
C17 H17A 0.98
C17 H17B 0.98
C17 H17C 0.98
C18 H18A 0.98
C18 H18B 0.98
C18 H18C 0.98
C19 O4 1.429(7)
C19 C20 1.502(7)
C19 H19A 0.99
C19 H19B 0.99
C20 N4 1.455(7)
C20 C21 1.536(9)
C20 H20 1.0
C21 H21A 0.98
C21 H21B 0.98
C21 H21C 0.98
C22 N4 1.465(7)
C22 C23 1.525(8)
C22 C24 1.525(8)
C22 H22 1.0
C23 H23A 0.98
C23 H23B 0.98
C23 H23C 0.98
C24 H24A 0.98
C24 H24B 0.98
C24 H24C 0.98
C25 O1 1.427(7)
C25 C26 1.509(7)
C25 H25A 0.99
C25 H25B 0.99
C26 C27 1.521(8)
C26 H26A 0.99
C26 H26B 0.99
C27 C28 1.509(8)
C27 H27A 0.99
C27 H27B 0.99
C28 O4 1.423(6)
C28 H28A 0.99
C28 H28B 0.99
C29 O2 1.433(7)
C29 C30 1.510(8)
C29 H29A 0.99
C29 H29B 0.99
C30 C31 1.517(8)
C30 H30A 0.99
C30 H30B 0.99
C31 C32 1.501(7)
C31 H31A 0.99
C31 H31B 0.99
C32 O3 1.425(7)
C32 H32A 0.99
C32 H32B 0.99
C33 C34 1.378(18)
C33 H33A 0.98
C33 H33B 0.98
C33 H33C 0.98
C34 O5 1.440(11)
C34 H34A 0.99
C34 H34B 0.99
C35 C36 1.29(3)
C35 O5 1.60(3)
C35 H35A 0.99
C35 H35B 0.99
C36 H36A 0.98
C36 H36B 0.98
C36 H36C 0.98
C37 C38 1.321(13)
C37 H37A 0.98
C37 H37B 0.98
C37 H37C 0.98
C38 O6 1.534(14)
C38 H38A 0.99
C38 H38B 0.99
C39 C40 1.19(2)
C39 O6 1.414(13)
C39 H39A 0.99
C39 H39B 0.99
C40 H40A 0.9881
C40 H40B 0.988
C40 H40C 0.9883
Li1 O2 1.927(10)
Li1 O1 1.943(9)
Li1 N1 2.048(10)
Li1 N2 2.049(10)
Li2 O5 1.972(11)
Li2 N2 1.989(11)
Li2 N1 2.008(11)
Li3 O4 1.933(10)
Li3 O3 1.941(10)
Li3 N3 2.049(11)
Li3 N4 2.063(11)
Li4 O6 1.972(12)
Li4 N4 2.014(11)
Li4 N3 2.018(12)

loop_
_geom_torsion_atom_site_label_1
_geom_torsion_atom_site_label_2
_geom_torsion_atom_site_label_3
_geom_torsion_atom_site_label_4
_geom_torsion
O1 C1 C2 N1 53.4(6)
O1 C1 C2 C3 179.7(5)
O2 C7 C8 N2 53.9(6)
O2 C7 C8 C9 -179.8(5)
O3 C13 C14 N3 52.2(8)
O3 C13 C14 C15 177.1(6)
O4 C19 C20 N4 56.3(6)
O4 C19 C20 C21 -177.2(5)
O1 C25 C26 C27 -176.6(5)
C25 C26 C27 C28 -178.0(5)
C26 C27 C28 O4 -58.6(8)
O2 C29 C30 C31 -54.8(7)
C29 C30 C31 C32 -175.2(5)
C30 C31 C32 O3 -173.2(5)
C1 C2 N1 C4 -167.4(5)
C3 C2 N1 C4 70.9(7)
C1 C2 N1 Li2 49.8(7)
C3 C2 N1 Li2 -71.9(8)
C1 C2 N1 Li1 -28.0(6)
C3 C2 N1 Li1 -149.7(6)
C5 C4 N1 C2 178.7(5)
C6 C4 N1 C2 57.0(7)
C5 C4 N1 Li2 -29.5(7)
C6 C4 N1 Li2 -151.2(6)
C5 C4 N1 Li1 51.2(8)
C6 C4 N1 Li1 -70.5(8)
C12 C10 N2 C8 179.3(5)
C11 C10 N2 C8 58.4(7)
C12 C10 N2 Li2 -29.6(6)
C11 C10 N2 Li2 -150.4(5)
C12 C10 N2 Li1 49.7(8)
C11 C10 N2 Li1 -71.1(8)
C7 C8 N2 C10 -173.0(5)
C9 C8 N2 C10 65.4(7)
C7 C8 N2 Li2 47.4(8)
C9 C8 N2 Li2 -74.2(8)
C7 C8 N2 Li1 -29.5(6)
C9 C8 N2 Li1 -151.1(5)
C18 C16 N3 C14 -175.5(6)
C17 C16 N3 C14 61.5(8)
C18 C16 N3 Li4 -25.0(7)
C17 C16 N3 Li4 -148.0(6)
C18 C16 N3 Li3 57.3(9)
C17 C16 N3 Li3 -65.7(9)
C13 C14 N3 C16 -162.7(5)
C15 C14 N3 C16 76.6(7)
C13 C14 N3 Li4 55.6(9)
C15 C14 N3 Li4 -65.1(9)
C13 C14 N3 Li3 -22.5(7)
C15 C14 N3 Li3 -143.2(6)
C19 C20 N4 C22 -164.1(5)
C21 C20 N4 C22 73.6(6)
C19 C20 N4 Li4 47.8(8)
C21 C20 N4 Li4 -74.5(8)
C19 C20 N4 Li3 -29.1(6)
C21 C20 N4 Li3 -151.4(5)
C23 C22 N4 C20 69.2(7)
C24 C22 N4 C20 -167.5(5)
C23 C22 N4 Li4 -134.8(6)
C24 C22 N4 Li4 -11.5(7)
C23 C22 N4 Li3 -52.9(7)
C24 C22 N4 Li3 70.3(7)
C26 C25 O1 C1 176.3(5)
C26 C25 O1 Li1 50.4(7)
C2 C1 O1 C25 176.1(5)
C2 C1 O1 Li1 -48.1(6)
C8 C7 O2 C29 171.2(5)
C8 C7 O2 Li1 -46.8(6)
C30 C29 O2 C7 -74.6(6)
C30 C29 O2 Li1 152.9(5)
C31 C32 O3 C13 174.0(5)
C31 C32 O3 Li3 49.4(7)
C14 C13 O3 C32 171.0(5)
C14 C13 O3 Li3 -50.9(6)
C27 C28 O4 C19 -76.7(7)
C27 C28 O4 Li3 161.0(5)
C20 C19 O4 C28 179.0(4)
C20 C19 O4 Li3 -49.8(5)
C33 C34 O5 C35 58.7(16)
C33 C34 O5 Li2 -119.3(11)
C36 C35 O5 C34 86.(3)
C36 C35 O5 Li2 -96.(2)
C40 C39 O6 C38 145.(2)
C40 C39 O6 Li4 -28.(3)
C37 C38 O6 C39 86.4(12)
C37 C38 O6 Li4 -99.5(11)
